data_4125070
loop_
_publ_author_name
'Morisaki, Kazuhiro'
'Sawa, Masanao'
'Yonesaki, Ryohei'
'Morimoto, Hiroyuki'
'Mashima, Kazushi'
'Ohshima, Takashi'

_publ_section_title
;
 Mechanistic Studies and Expansion of the Substrate Scope of Direct
 Enantioselective Alkynylation of \a-Ketiminoesters Catalyzed by Adaptable
 (Phebox)Rhodium(III) Complexes.
;
_journal_issue 19
_journal_name_full 'Journal of the American Chemical Society'
_journal_page_first 6194
_journal_page_last 6203
_journal_paper_doi 10.1021/jacs.6b01590
_journal_volume 138
_journal_year 2016
_chemical_absolute_configuration ad
_chemical_formula_sum 'C34 H27 N2 O4 Rh'
_chemical_formula_weight 630.49
_chemical_name_systematic
; 
 ? 
;
_space_group_IT_number 19
_symmetry_cell_setting orthorhombic
_symmetry_space_group_name_Hall 'P 2ac 2ab'
_symmetry_space_group_name_H-M 'P 21 21 21'
_atom_sites_solution_hydrogens geom
_atom_sites_solution_primary direct
_atom_sites_solution_secondary difmap
_audit_creation_method SHELXL-97
_cell_angle_alpha 90.00
_cell_angle_beta 90.00
_cell_angle_gamma 90.00
_cell_formula_units_Z 4
_cell_length_a 10.7300(14)
_cell_length_b 14.3916(19)
_cell_length_c 18.130(2)
_cell_measurement_reflns_used 9934
_cell_measurement_temperature 296(2)
_cell_measurement_theta_max 28.31
_cell_measurement_theta_min 2.21
_cell_volume 2799.7(6)
_computing_structure_refinement 'SHELXL-97 (Sheldrick, 1997)'
_computing_structure_solution 'SHELXS-97 (Sheldrick, 1990)'
_diffrn_ambient_temperature 296(2)
_diffrn_measured_fraction_theta_full 0.999
_diffrn_measured_fraction_theta_max 0.939
_diffrn_measurement_device_type 'Bruker APEX-II CCD'
_diffrn_radiation_monochromator graphite
_diffrn_radiation_source 'fine-focus sealed tube'
_diffrn_radiation_type MoK\a
_diffrn_radiation_wavelength 0.71073
_diffrn_reflns_av_R_equivalents 0.0220
_diffrn_reflns_av_sigmaI/netI 0.0260
_diffrn_reflns_limit_h_max 14
_diffrn_reflns_limit_h_min -13
_diffrn_reflns_limit_k_max 17
_diffrn_reflns_limit_k_min -19
_diffrn_reflns_limit_l_max 24
_diffrn_reflns_limit_l_min -20
_diffrn_reflns_number 15770
_diffrn_reflns_theta_full 25.00
_diffrn_reflns_theta_max 28.40
_diffrn_reflns_theta_min 1.81
_exptl_absorpt_coefficient_mu 0.653
_exptl_crystal_density_diffrn 1.496
_exptl_crystal_density_method 'not measured'
_exptl_crystal_description prism
_exptl_crystal_F_000 1288
_refine_diff_density_max 0.711
_refine_diff_density_min -0.372
_refine_diff_density_rms 0.051
_refine_ls_abs_structure_details 'Flack H D (1983), Acta Cryst. A39, 876-881'
_refine_ls_abs_structure_Flack -0.010(13)
_refine_ls_extinction_method none
_refine_ls_goodness_of_fit_ref 1.050
_refine_ls_hydrogen_treatment mixed
_refine_ls_matrix_type full
_refine_ls_number_parameters 371
_refine_ls_number_reflns 6352
_refine_ls_number_restraints 0
_refine_ls_restrained_S_all 1.050
_refine_ls_R_factor_all 0.0178
_refine_ls_R_factor_gt 0.0175
_refine_ls_shift/su_max 0.002
_refine_ls_shift/su_mean 0.000
_refine_ls_structure_factor_coef Fsqd
_refine_ls_weighting_details 'calc w=1/[\s^2^(Fo^2^)+(0.0203P)^2^+0.7331P] where P=(Fo^2^+2Fc^2^)/3'
_refine_ls_weighting_scheme calc
_refine_ls_wR_factor_gt 0.0451
_refine_ls_wR_factor_ref 0.0453
_reflns_number_gt 6276
_reflns_number_total 6352
_reflns_threshold_expression >2sigma(I)
_cod_data_source_file ja6b01590_si_002.cif
_cod_data_source_block rhphpheboxccphoac_0m1
_cod_depositor_comments 'Adding full bibliography for 4125069--4125071.cif.'
_cod_original_sg_symbol_H-M P212121
_cod_database_code 4125070

loop_
_symmetry_equiv_pos_as_xyz
'x, y, z'
'-x+1/2, -y, z+1/2'
'x+1/2, -y+1/2, -z'
'-x, y+1/2, -z+1/2'

loop_
_atom_site_label
_atom_site_type_symbol
_atom_site_fract_x
_atom_site_fract_y
_atom_site_fract_z
_atom_site_U_iso_or_equiv
_atom_site_adp_type
_atom_site_occupancy
_atom_site_symmetry_multiplicity
_atom_site_calc_flag
_atom_site_refinement_flags
Rh1 Rh 0.766222(10) 0.398985(8) 0.127249(6) 0.01197(4) Uani 1 1 d .
N1 N 0.86371(13) 0.46805(10) 0.20692(8) 0.0160(3) Uani 1 1 d .
N2 N 0.63228(12) 0.37296(9) 0.04761(7) 0.0136(3) Uani 1 1 d .
O1 O 0.46890(11) 0.43377(8) -0.01287(7) 0.0177(2) Uani 1 1 d .
C25 C 0.99715(18) 0.54633(13) 0.28796(11) 0.0259(4) Uani 1 1 d .
H18 H 1.0006 0.5454 0.3414 0.031 Uiso 1 1 calc R
H19 H 1.0763 0.5688 0.2692 0.031 Uiso 1 1 calc R
C6 C 0.76804(16) 0.14554(11) -0.13409(9) 0.0223(3) Uani 1 1 d .
H1 H 0.7658 0.0848 -0.1516 0.027 Uiso 1 1 calc R
C1 C 0.56205(15) 0.44449(12) 0.03522(8) 0.0149(3) Uani 1 1 d .
C3 C 0.46455(15) 0.33361(11) -0.02949(9) 0.0169(3) Uani 1 1 d .
H20 H 0.4594 0.3231 -0.0822 0.020 Uiso 1 1 calc R
H21 H 0.3934 0.3046 -0.0058 0.020 Uiso 1 1 calc R
C2 C 0.58846(14) 0.29481(11) 0.00203(8) 0.0142(3) Uani 1 1 d .
H16 H 0.5703 0.2416 0.0340 0.017 Uiso 1 1 calc R
C4 C 0.68233(15) 0.26583(11) -0.05632(8) 0.0142(3) Uani 1 1 d .
C8 C 0.86002(15) 0.29742(12) -0.13432(9) 0.0192(3) Uani 1 1 d .
H2 H 0.9195 0.3388 -0.1521 0.023 Uiso 1 1 calc R
C5 C 0.67933(16) 0.17519(12) -0.08307(9) 0.0186(3) Uani 1 1 d .
H3 H 0.6180 0.1343 -0.0669 0.022 Uiso 1 1 calc R
C7 C 0.85957(16) 0.20607(13) -0.15887(9) 0.0217(3) Uani 1 1 d .
H4 H 0.9202 0.1856 -0.1917 0.026 Uiso 1 1 calc R
O3 O 0.89484(11) 0.60554(9) 0.26248(6) 0.0221(2) Uani 1 1 d .
C14 C 0.72804(15) 0.58845(11) 0.16901(8) 0.0178(3) Uani 1 1 d .
C9 C 0.68737(13) 0.51797(10) 0.12244(9) 0.0146(3) Uani 1 1 d .
C15 C 0.83045(15) 0.55424(12) 0.21425(9) 0.0176(3) Uani 1 1 d .
C11 C 0.52686(16) 0.61667(12) 0.07252(9) 0.0210(3) Uani 1 1 d .
H22 H 0.4589 0.6261 0.0416 0.025 Uiso 1 1 calc R
C13 C 0.67029(17) 0.67571(12) 0.16600(10) 0.0212(3) Uani 1 1 d .
H23 H 0.6979 0.7243 0.1956 0.025 Uiso 1 1 calc R
C10 C 0.58676(15) 0.53091(11) 0.07467(9) 0.0159(3) Uani 1 1 d .
C12 C 0.57048(17) 0.68839(12) 0.11764(10) 0.0237(3) Uani 1 1 d .
H24 H 0.5319 0.7462 0.1154 0.028 Uiso 1 1 calc R
C23 C 0.84122(15) 0.39938(13) 0.36688(9) 0.0248(3) Uani 1 1 d .
H5 H 0.8015 0.4568 0.3646 0.030 Uiso 1 1 calc R
C19 C 0.99225(18) 0.29221(13) 0.31993(10) 0.0256(4) Uani 1 1 d .
H6 H 1.0530 0.2765 0.2855 0.031 Uiso 1 1 calc R
C18 C 0.93371(15) 0.37794(12) 0.31579(9) 0.0186(3) Uani 1 1 d .
C17 C 0.96852(15) 0.44821(13) 0.25743(9) 0.0194(3) Uani 1 1 d .
H17 H 1.0401 0.4254 0.2291 0.023 Uiso 1 1 calc R
C20 C 0.96048(19) 0.22948(13) 0.37538(12) 0.0331(4) Uani 1 1 d .
H7 H 1.0016 0.1728 0.3787 0.040 Uiso 1 1 calc R
C22 C 0.8074(2) 0.33634(14) 0.42121(11) 0.0301(4) Uani 1 1 d .
H8 H 0.7445 0.3510 0.4545 0.036 Uiso 1 1 calc R
C21 C 0.8678(2) 0.25143(14) 0.42557(11) 0.0320(4) Uani 1 1 d .
H9 H 0.8460 0.2092 0.4622 0.038 Uiso 1 1 calc R
C24 C 0.77181(15) 0.32740(11) -0.08322(8) 0.0158(3) Uani 1 1 d .
H10 H 0.7726 0.3887 -0.0670 0.019 Uiso 1 1 calc R
C26 C 0.88378(16) 0.45042(12) 0.05525(9) 0.0163(3) Uani 1 1 d .
C27 C 0.95673(15) 0.48417(12) 0.01205(9) 0.0181(3) Uani 1 1 d .
C32 C 1.06866(17) 0.56174(12) -0.17366(10) 0.0222(4) Uani 1 1 d .
H11 H 1.0354 0.5721 -0.2203 0.027 Uiso 1 1 calc R
C31 C 0.99217(15) 0.53271(11) -0.11665(10) 0.0202(3) Uani 1 1 d .
H12 H 0.9076 0.5240 -0.1256 0.024 Uiso 1 1 calc R
C28 C 1.03901(16) 0.51617(11) -0.04582(9) 0.0169(3) Uani 1 1 d .
C33 C 1.19513(16) 0.57540(11) -0.16121(10) 0.0206(3) Uani 1 1 d .
H13 H 1.2468 0.5951 -0.1993 0.025 Uiso 1 1 calc R
C30 C 1.24376(17) 0.55926(11) -0.09126(9) 0.0216(3) Uani 1 1 d .
H14 H 1.3283 0.5683 -0.0827 0.026 Uiso 1 1 calc R
C29 C 1.16697(16) 0.52976(12) -0.03404(10) 0.0200(3) Uani 1 1 d .
H15 H 1.2007 0.5189 0.0124 0.024 Uiso 1 1 calc R
C35 C 0.71900(15) 0.25339(11) 0.20182(8) 0.0154(3) Uani 1 1 d .
C34 C 0.68317(17) 0.17053(12) 0.24766(10) 0.0241(4) Uani 1 1 d .
H25 H 0.6971 0.1147 0.2198 0.036 Uiso 1 1 calc R
H26 H 0.5967 0.1748 0.2607 0.036 Uiso 1 1 calc R
H27 H 0.7329 0.1692 0.2917 0.036 Uiso 1 1 calc R
O5 O 0.81193(11) 0.25014(8) 0.15944(7) 0.0184(2) Uani 1 1 d .
O4 O 0.65440(10) 0.32735(8) 0.20657(6) 0.0158(2) Uani 1 1 d .

loop_
_atom_site_aniso_label
_atom_site_aniso_U_11
_atom_site_aniso_U_22
_atom_site_aniso_U_33
_atom_site_aniso_U_23
_atom_site_aniso_U_13
_atom_site_aniso_U_12
Rh1 0.00985(5) 0.01597(5) 0.01009(5) -0.00139(4) 0.00026(4) -0.00007(4)
N1 0.0130(6) 0.0208(7) 0.0143(6) -0.0007(5) -0.0012(5) -0.0028(5)
N2 0.0128(6) 0.0175(6) 0.0104(6) -0.0006(5) 0.0012(5) -0.0007(5)
O1 0.0157(6) 0.0206(6) 0.0168(6) -0.0003(5) -0.0049(5) 0.0006(5)
C25 0.0230(9) 0.0282(9) 0.0266(9) -0.0005(8) -0.0084(7) -0.0085(7)
C6 0.0239(8) 0.0220(7) 0.0209(8) -0.0081(6) -0.0036(8) 0.0009(6)
C1 0.0120(7) 0.0218(8) 0.0109(7) 0.0012(6) 0.0009(6) -0.0007(6)
C3 0.0129(7) 0.0215(8) 0.0163(8) -0.0008(6) -0.0016(6) -0.0017(6)
C2 0.0130(7) 0.0168(7) 0.0128(7) 0.0003(6) -0.0002(6) -0.0028(6)
C4 0.0122(7) 0.0197(7) 0.0106(7) -0.0015(6) -0.0023(6) 0.0011(6)
C8 0.0165(7) 0.0279(8) 0.0130(7) -0.0008(7) 0.0018(6) -0.0030(6)
C5 0.0170(8) 0.0211(8) 0.0178(8) -0.0025(6) -0.0013(6) -0.0035(6)
C7 0.0183(8) 0.0323(9) 0.0146(7) -0.0058(7) -0.0004(6) 0.0046(7)
O3 0.0243(6) 0.0232(6) 0.0190(6) -0.0045(5) -0.0036(4) -0.0060(6)
C14 0.0193(7) 0.0201(7) 0.0141(7) -0.0015(6) 0.0030(6) -0.0026(7)
C9 0.0141(6) 0.0169(6) 0.0129(7) 0.0007(6) 0.0035(6) -0.0002(5)
C15 0.0178(8) 0.0226(8) 0.0125(7) -0.0015(6) 0.0026(6) -0.0053(6)
C11 0.0215(8) 0.0236(9) 0.0181(8) 0.0016(7) 0.0003(6) 0.0044(7)
C13 0.0274(9) 0.0193(8) 0.0170(8) -0.0030(6) 0.0021(7) -0.0024(7)
C10 0.0161(7) 0.0189(8) 0.0127(7) -0.0001(6) 0.0021(6) -0.0003(6)
C12 0.0302(9) 0.0186(7) 0.0223(9) 0.0010(7) 0.0024(7) 0.0047(6)
C23 0.0231(8) 0.0296(8) 0.0217(8) 0.0024(9) 0.0002(7) 0.0067(7)
C19 0.0232(9) 0.0275(9) 0.0261(9) -0.0071(8) -0.0038(7) 0.0034(7)
C18 0.0151(7) 0.0247(9) 0.0160(7) -0.0042(6) -0.0057(6) -0.0009(6)
C17 0.0131(7) 0.0276(9) 0.0176(8) -0.0028(7) -0.0024(6) -0.0021(7)
C20 0.0407(11) 0.0231(8) 0.0356(10) -0.0022(9) -0.0102(10) 0.0048(7)
C22 0.0321(10) 0.0374(10) 0.0209(9) 0.0022(8) 0.0030(8) 0.0011(8)
C21 0.0459(12) 0.0290(10) 0.0210(9) 0.0047(8) -0.0075(8) -0.0052(9)
C24 0.0171(7) 0.0181(7) 0.0122(7) -0.0002(5) -0.0010(6) -0.0004(6)
C26 0.0137(7) 0.0186(8) 0.0167(8) -0.0021(6) -0.0023(6) 0.0015(6)
C27 0.0157(7) 0.0215(8) 0.0170(8) -0.0007(7) -0.0001(6) 0.0003(7)
C32 0.0273(9) 0.0218(8) 0.0175(8) 0.0044(7) -0.0012(7) -0.0013(7)
C31 0.0167(7) 0.0209(8) 0.0231(9) 0.0031(7) -0.0010(7) -0.0007(6)
C28 0.0166(7) 0.0152(7) 0.0188(8) 0.0004(6) 0.0033(6) -0.0002(6)
C33 0.0216(8) 0.0178(7) 0.0225(8) 0.0047(6) 0.0075(7) 0.0001(6)
C30 0.0143(8) 0.0247(8) 0.0257(8) 0.0048(7) 0.0029(7) -0.0014(7)
C29 0.0176(8) 0.0243(8) 0.0183(8) 0.0032(7) -0.0010(6) -0.0013(6)
C35 0.0145(7) 0.0185(7) 0.0132(7) -0.0015(6) -0.0014(6) -0.0016(6)
C34 0.0218(8) 0.0225(8) 0.0281(9) 0.0053(7) 0.0040(7) -0.0008(7)
O5 0.0164(6) 0.0213(6) 0.0176(6) -0.0016(5) 0.0027(5) 0.0026(5)
O4 0.0133(5) 0.0191(5) 0.0149(5) -0.0007(4) 0.0019(4) 0.0003(4)

loop_
_atom_type_symbol
_atom_type_description
_atom_type_scat_dispersion_real
_atom_type_scat_dispersion_imag
_atom_type_scat_source
C C 0.0033 0.0016 'International Tables Vol C Tables 4.2.6.8 and 6.1.1.4'
H H 0.0000 0.0000 'International Tables Vol C Tables 4.2.6.8 and 6.1.1.4'
N N 0.0061 0.0033 'International Tables Vol C Tables 4.2.6.8 and 6.1.1.4'
O O 0.0106 0.0060 'International Tables Vol C Tables 4.2.6.8 and 6.1.1.4'
Rh Rh -1.1178 0.9187 'International Tables Vol C Tables 4.2.6.8 and 6.1.1.4'

loop_
_geom_angle_atom_site_label_1
_geom_angle_atom_site_label_2
_geom_angle_atom_site_label_3
_geom_angle
C9 Rh1 C26 85.19(7)
C9 Rh1 N1 79.80(6)
C26 Rh1 N1 87.57(6)
C9 Rh1 N2 79.81(6)
C26 Rh1 N2 92.90(6)
N1 Rh1 N2 159.50(5)
C9 Rh1 O4 102.37(5)
C26 Rh1 O4 172.36(6)
N1 Rh1 O4 92.66(5)
N2 Rh1 O4 89.56(5)
C9 Rh1 O5 161.97(5)
C26 Rh1 O5 112.82(6)
N1 Rh1 O5 99.59(5)
N2 Rh1 O5 99.10(5)
O4 Rh1 O5 59.61(4)
C9 Rh1 C35 132.35(6)
C26 Rh1 C35 142.45(6)
N1 Rh1 C35 97.30(5)
N2 Rh1 C35 94.78(5)
O4 Rh1 C35 29.98(5)
O5 Rh1 C35 29.63(5)
C15 N1 C17 109.30(14)
C15 N1 Rh1 113.39(11)
C17 N1 Rh1 137.22(11)
C1 N2 C2 108.89(13)
C1 N2 Rh1 112.39(11)
C2 N2 Rh1 138.66(10)
C1 O1 C3 105.68(12)
O3 C25 C17 105.63(13)
C7 C6 C5 120.39(15)
N2 C1 O1 117.19(14)
N2 C1 C10 119.12(14)
O1 C1 C10 123.68(14)
O1 C3 C2 104.46(13)
N2 C2 C4 112.88(12)
N2 C2 C3 101.86(13)
C4 C2 C3 114.24(13)
C5 C4 C24 119.31(14)
C5 C4 C2 118.98(14)
C24 C4 C2 121.71(14)
C7 C8 C24 120.29(15)
C4 C5 C6 120.14(15)
C6 C7 C8 119.56(16)
C15 O3 C25 105.81(13)
C9 C14 C13 119.44(15)
C9 C14 C15 109.39(14)
C13 C14 C15 131.17(15)
C14 C9 C10 121.47(14)
C14 C9 Rh1 119.14(12)
C10 C9 Rh1 119.33(12)
N1 C15 O3 116.92(15)
N1 C15 C14 118.22(15)
O3 C15 C14 124.85(15)
C10 C11 C12 118.93(16)
C12 C13 C14 118.74(15)
C11 C10 C9 119.50(15)
C11 C10 C1 131.16(15)
C9 C10 C1 109.32(14)
C13 C12 C11 121.87(15)
C22 C23 C18 120.92(17)
C18 C19 C20 120.32(18)
C19 C18 C23 118.96(17)
C19 C18 C17 121.44(16)
C23 C18 C17 119.60(15)
N1 C17 C18 112.03(13)
N1 C17 C25 101.32(14)
C18 C17 C25 114.17(15)
C21 C20 C19 120.13(17)
C21 C22 C23 119.68(19)
C20 C21 C22 119.97(19)
C8 C24 C4 120.24(15)
C27 C26 Rh1 178.26(15)
C26 C27 C28 173.13(18)
C31 C32 C33 120.03(16)
C32 C31 C28 121.57(16)
C31 C28 C29 117.87(15)
C31 C28 C27 120.03(15)
C29 C28 C27 122.08(16)
C32 C33 C30 119.39(16)
C33 C30 C29 120.58(16)
C30 C29 C28 120.56(16)
O5 C35 O4 120.22(14)
O5 C35 C34 120.67(15)
O4 C35 C34 119.11(14)
O5 C35 Rh1 63.19(8)
O4 C35 Rh1 57.04(8)
C34 C35 Rh1 176.12(12)
C35 O5 Rh1 87.18(9)
C35 O4 Rh1 92.98(9)

loop_
_geom_bond_atom_site_label_1
_geom_bond_atom_site_label_2
_geom_bond_distance
Rh1 C9 1.9119(15)
Rh1 C26 1.9603(17)
Rh1 N1 2.0417(14)
Rh1 N2 2.0714(13)
Rh1 O4 2.1379(11)
Rh1 O5 2.2738(12)
Rh1 C35 2.5446(16)
N1 C15 1.297(2)
N1 C17 1.478(2)
N2 C1 1.295(2)
N2 C2 1.473(2)
O1 C1 1.3353(19)
O1 C3 1.473(2)
C25 O3 1.465(2)
C25 C17 1.547(3)
C6 C7 1.387(2)
C6 C5 1.394(2)
C1 C10 1.459(2)
C3 C2 1.551(2)
C2 C4 1.519(2)
C4 C5 1.392(2)
C4 C24 1.395(2)
C8 C7 1.388(2)
C8 C24 1.393(2)
O3 C15 1.337(2)
C14 C9 1.390(2)
C14 C13 1.401(2)
C14 C15 1.457(2)
C9 C10 1.397(2)
C11 C10 1.392(2)
C11 C12 1.398(2)
C13 C12 1.396(3)
C23 C22 1.387(3)
C23 C18 1.392(2)
C19 C18 1.386(3)
C19 C20 1.394(3)
C18 C17 1.511(2)
C20 C21 1.385(3)
C22 C21 1.385(3)
C26 C27 1.209(2)
C27 C28 1.447(2)
C32 C31 1.384(2)
C32 C33 1.390(3)
C31 C28 1.399(2)
C28 C29 1.403(2)
C33 C30 1.391(3)
C30 C29 1.391(2)
C35 O5 1.260(2)
C35 O4 1.273(2)
C35 C34 1.503(2)

loop_
_geom_torsion_atom_site_label_1
_geom_torsion_atom_site_label_2
_geom_torsion_atom_site_label_3
_geom_torsion_atom_site_label_4
_geom_torsion
C9 Rh1 N1 C15 -1.74(12)
C26 Rh1 N1 C15 83.81(12)
N2 Rh1 N1 C15 -8.0(2)
O4 Rh1 N1 C15 -103.84(12)
O5 Rh1 N1 C15 -163.45(11)
C35 Rh1 N1 C15 -133.58(12)
C9 Rh1 N1 C17 -177.84(17)
C26 Rh1 N1 C17 -92.29(16)
N2 Rh1 N1 C17 175.94(14)
O4 Rh1 N1 C17 80.07(16)
O5 Rh1 N1 C17 20.45(16)
C35 Rh1 N1 C17 50.33(16)
C9 Rh1 N2 C1 -1.66(11)
C26 Rh1 N2 C1 -86.25(12)
N1 Rh1 N2 C1 4.6(2)
O4 Rh1 N2 C1 100.99(11)
O5 Rh1 N2 C1 160.08(11)
C35 Rh1 N2 C1 130.54(11)
C9 Rh1 N2 C2 -178.25(16)
C26 Rh1 N2 C2 97.16(15)
N1 Rh1 N2 C2 -172.03(15)
O4 Rh1 N2 C2 -75.60(15)
O5 Rh1 N2 C2 -16.51(15)
C35 Rh1 N2 C2 -46.05(15)
C2 N2 C1 O1 0.57(19)
Rh1 N2 C1 O1 -177.05(11)
C2 N2 C1 C10 179.59(13)
Rh1 N2 C1 C10 1.96(18)
C3 O1 C1 N2 8.48(19)
C3 O1 C1 C10 -170.48(15)
C1 O1 C3 C2 -13.10(16)
C1 N2 C2 C4 114.19(14)
Rh1 N2 C2 C4 -69.13(19)
C1 N2 C2 C3 -8.76(16)
Rh1 N2 C2 C3 167.91(12)
O1 C3 C2 N2 13.02(15)
O1 C3 C2 C4 -109.00(15)
N2 C2 C4 C5 154.94(14)
C3 C2 C4 C5 -89.30(18)
N2 C2 C4 C24 -24.5(2)
C3 C2 C4 C24 91.24(18)
C24 C4 C5 C6 2.5(2)
C2 C4 C5 C6 -177.01(14)
C7 C6 C5 C4 -0.3(3)
C5 C6 C7 C8 -2.1(3)
C24 C8 C7 C6 2.2(3)
C17 C25 O3 C15 -9.51(18)
C13 C14 C9 C10 -2.6(2)
C15 C14 C9 C10 177.75(14)
C13 C14 C9 Rh1 -179.73(12)
C15 C14 C9 Rh1 0.65(18)
C26 Rh1 C9 C14 -87.88(13)
N1 Rh1 C9 C14 0.51(12)
N2 Rh1 C9 C14 178.30(13)
O4 Rh1 C9 C14 91.02(12)
O5 Rh1 C9 C14 90.2(2)
C35 Rh1 C9 C14 91.12(13)
C26 Rh1 C9 C10 94.96(13)
N1 Rh1 C9 C10 -176.65(13)
N2 Rh1 C9 C10 1.14(12)
O4 Rh1 C9 C10 -86.15(13)
O5 Rh1 C9 C10 -87.0(2)
C35 Rh1 C9 C10 -86.04(14)
C17 N1 C15 O3 0.9(2)
Rh1 N1 C15 O3 -176.34(11)
C17 N1 C15 C14 179.88(14)
Rh1 N1 C15 C14 2.68(19)
C25 O3 C15 N1 5.82(19)
C25 O3 C15 C14 -173.13(16)
C9 C14 C15 N1 -2.2(2)
C13 C14 C15 N1 178.21(17)
C9 C14 C15 O3 176.71(15)
C13 C14 C15 O3 -2.9(3)
C9 C14 C13 C12 2.0(2)
C15 C14 C13 C12 -178.48(16)
C12 C11 C10 C9 1.0(2)
C12 C11 C10 C1 179.32(16)
C14 C9 C10 C11 1.1(2)
Rh1 C9 C10 C11 178.20(12)
C14 C9 C10 C1 -177.56(14)
Rh1 C9 C10 C1 -0.46(18)
N2 C1 C10 C11 -179.54(16)
O1 C1 C10 C11 -0.6(3)
N2 C1 C10 C9 -1.1(2)
O1 C1 C10 C9 177.86(14)
C14 C13 C12 C11 0.1(3)
C10 C11 C12 C13 -1.6(3)
C20 C19 C18 C23 -1.3(3)
C20 C19 C18 C17 178.46(16)
C22 C23 C18 C19 -0.1(3)
C22 C23 C18 C17 -179.86(16)
C15 N1 C17 C18 115.47(16)
Rh1 N1 C17 C18 -68.3(2)
C15 N1 C17 C25 -6.64(18)
Rh1 N1 C17 C25 169.57(13)
C19 C18 C17 N1 116.63(17)
C23 C18 C17 N1 -63.6(2)
C19 C18 C17 C25 -128.93(17)
C23 C18 C17 C25 50.8(2)
O3 C25 C17 N1 9.61(17)
O3 C25 C17 C18 -111.00(16)
C18 C19 C20 C21 1.7(3)
C18 C23 C22 C21 1.1(3)
C19 C20 C21 C22 -0.7(3)
C23 C22 C21 C20 -0.6(3)
C7 C8 C24 C4 0.0(2)
C5 C4 C24 C8 -2.3(2)
C2 C4 C24 C8 177.14(14)
C9 Rh1 C26 C27 51(5)
N1 Rh1 C26 C27 -29(5)
N2 Rh1 C26 C27 131(5)
O4 Rh1 C26 C27 -121(5)
O5 Rh1 C26 C27 -128(5)
C35 Rh1 C26 C27 -128(5)
Rh1 C26 C27 C28 -168(4)
C33 C32 C31 C28 -0.2(3)
C32 C31 C28 C29 -0.1(3)
C32 C31 C28 C27 -178.81(16)
C26 C27 C28 C31 49.8(16)
C26 C27 C28 C29 -128.8(15)
C31 C32 C33 C30 0.3(3)
C32 C33 C30 C29 0.0(3)
C33 C30 C29 C28 -0.3(3)
C31 C28 C29 C30 0.4(3)
C27 C28 C29 C30 179.02(16)
C9 Rh1 C35 O5 -179.40(9)
C26 Rh1 C35 O5 -1.04(15)
N1 Rh1 C35 O5 -96.57(9)
N2 Rh1 C35 O5 100.03(9)
O4 Rh1 C35 O5 -179.20(15)
C9 Rh1 C35 O4 -0.21(13)
C26 Rh1 C35 O4 178.16(10)
N1 Rh1 C35 O4 82.63(10)
N2 Rh1 C35 O4 -80.77(9)
O5 Rh1 C35 O4 179.20(15)
C9 Rh1 C35 C34 6.6(18)
C26 Rh1 C35 C34 -175.1(18)
N1 Rh1 C35 C34 89.4(18)
N2 Rh1 C35 C34 -74.0(18)
O4 Rh1 C35 C34 6.8(17)
O5 Rh1 C35 C34 -174.0(18)
O4 C35 O5 Rh1 -0.78(14)
C34 C35 O5 Rh1 179.53(14)
C9 Rh1 O5 C35 1.4(2)
C26 Rh1 O5 C35 179.31(10)
N1 Rh1 O5 C35 87.92(10)
N2 Rh1 O5 C35 -83.62(10)
O4 Rh1 O5 C35 0.47(9)
O5 C35 O4 Rh1 0.83(15)
C34 C35 O4 Rh1 -179.48(13)
C9 Rh1 O4 C35 179.84(10)
C26 Rh1 O4 C35 -8.5(5)
N1 Rh1 O4 C35 -100.02(10)
N2 Rh1 O4 C35 100.37(9)
O5 Rh1 O4 C35 -0.46(8)
